data_1558421
loop_
_publ_author_name
'Gini, Andrea'
'Paraja, Miguel'
'Galm\'es, Bartomeu'
'Besnard, Celine'
'Poblador-Bahamonde, Amalia I.'
'Sakai, Naomi'
'Frontera, Antonio'
'Matile, Stefan'

_publ_section_title
;
 Pnictogen-bonding catalysis: brevetoxin-type polyether cyclizations
;
_journal_name_full 'Chemical Science'
_journal_paper_doi 10.1039/D0SC02551H
_journal_year 2020
_chemical_formula_moiety 'C18 H6 F9 Sb'
_chemical_formula_sum 'C18 H6 F9 Sb'
_chemical_formula_weight 514.98
_space_group_crystal_system triclinic
_space_group_IT_number 2
_space_group_name_Hall '-P 1'
_space_group_name_H-M_alt 'P -1'
_atom_sites_solution_hydrogens geom
_atom_sites_solution_primary dual
_audit_creation_date 2020-02-24
_audit_creation_method
;
Olex2 1.3
(compiled Nov 21 2019 18:26:39 for OlexSys, GUI svn.r6003)
;
_audit_update_record
;
2020-04-26 deposited with the CCDC.	2020-06-17 downloaded from the CCDC.
;
_cell_angle_alpha 102.271(2)
_cell_angle_beta 90.684(2)
_cell_angle_gamma 100.761(2)
_cell_formula_units_Z 2
_cell_length_a 4.65720(10)
_cell_length_b 11.8323(3)
_cell_length_c 15.3860(3)
_cell_measurement_reflns_used 14511
_cell_measurement_temperature 150.00(10)
_cell_measurement_theta_max 73.6470
_cell_measurement_theta_min 2.8850
_cell_volume 812.73(3)
_computing_cell_refinement 'CrysAlisPro 1.171.41.53a (Rigaku OD, 2020)'
_computing_data_collection 'CrysAlisPro 1.171.41.53a (Rigaku OD, 2020)'
_computing_data_reduction 'CrysAlisPro 1.171.41.53a (Rigaku OD, 2020)'
_computing_molecular_graphics 'Olex2 1.3 (Dolomanov et al., 2009)'
_computing_publication_material 'Olex2 1.3 (Dolomanov et al., 2009)'
_computing_structure_refinement 'SHELXL 2018/3 (Sheldrick, 2015)'
_computing_structure_solution 'SHELXT  (Sheldrick, 2015)'
_diffrn_ambient_environment N~2~
_diffrn_ambient_temperature 150.00(10)
_diffrn_detector 'Hybrid Pixel Array Detector'
_diffrn_detector_area_resol_mean 10.0000
_diffrn_detector_type HyPix-Arc
_diffrn_measured_fraction_theta_full 0.988
_diffrn_measured_fraction_theta_max 0.947
_diffrn_measurement_details
;
List of Runs (angles in degrees, time in seconds):

  # Type    Start    End  Width  t~exp~   \w     \q     \k     \f   Frames
#--------------------------------------------------------------------------
  1  \w    -15.00  10.00   0.50    1.50    --   -4.00 102.00-132.55   50
  2  \w      1.00  26.00   0.50    1.50    --    8.00  97.00 -91.76   50
  3  \w     21.00  46.00   0.50    1.50    --   12.00  71.00 -18.81   50
  4  \w     16.00  41.00   0.50    1.50    --   16.00  86.00  41.89   50
  5  \w     12.00  37.00   0.50    1.50    --   16.00  92.00 136.61   50
  6  \w     16.00  41.00   0.50    1.50    --   16.00  86.00  78.05   50
  7  \w     24.00  49.00   0.50    1.50    --   20.00  80.00   7.02   50
  8  \w     24.00  49.00   0.50    1.50    --   20.00  80.00 153.84   50
  9  \w     17.00  43.00   0.50    1.50    --   20.00  90.00-173.27   52
 10  \w    -59.00 -34.00   0.50    1.50    --  -24.00 -72.00  97.85   50
 11  \w    -39.00 -12.00   0.50    1.50    --  -28.00 120.00  -1.74   54
 12  \w     39.00  64.00   0.50    1.50    --   28.00  63.00 -92.96   50
 13  \w     38.00  63.00   0.50    1.50    --   28.00  67.00   7.52   50
 14  \w    -58.00 -33.00   0.50    1.50    --  -28.00 -78.00 -67.97   50
 15  \w     40.00  65.00   0.50    1.50    --   28.00  60.00 164.32   50
 16  \w     37.00  62.00   0.50    1.50    --   32.00  77.00 -43.73   50
 17  \w     36.00  61.00   0.50    1.50    --   32.00  79.00 156.86   50
 18  \w     36.00  61.00   0.50    1.50    --   32.00  80.00 -99.86   50
 19  \w     48.00  73.00   0.50    1.50    --   36.00  58.00-123.47   50
 20  \w     50.00  76.00   0.50    1.50    --   36.00  56.00  32.31   52
 21  \w     44.00  69.00   0.50    1.50    --   40.00  80.00 -61.11   50
 22  \w     48.00  73.00   0.50    1.50    --   40.00  72.00-176.01   50
 23  \w     57.00  82.00   0.50    1.50    --   44.00  58.00 -71.92   50
 24  \w     56.00  81.00   0.50    1.50    --   44.00  58.00   4.95   50
 25  \w     48.00  73.00   0.50    1.50    --   44.00  80.00 149.19   50
 26  \w     48.00  73.00   0.50    1.50    --   44.00  79.00 -50.10   50
 27  \w     60.00  85.00   0.50    1.50    --   48.00  59.00-111.56   50
 28  \w     58.00  83.00   0.50    1.50    --   48.00  70.00  72.37   50
 29  \w     52.00  77.00   0.50    1.50    --   48.00  80.00  48.93   50
 30  \w     60.00  85.00   0.50    1.50    --   48.00  57.00-119.90   50
 31  \w     60.00  85.00   0.50    1.50    --   48.00  60.00 -97.64   50
 32  \w     56.00  81.00   0.50    1.50    --   48.00  72.00  44.45   50
 33  \w     58.00  83.00   0.50    1.50    --   48.00  70.00  96.19   50
 34  \w     64.00  89.00   0.50    1.50    --   52.00  61.00 -15.98   50
 35  \w     63.00  88.00   0.50    1.50    --   52.00  63.00  91.42   50
 36  \w    -65.00 -16.00   0.50    1.50    --  -52.73 125.00-120.00   98
 37  \w     66.00  91.00   0.50    1.50    --   56.00  70.00 -39.92   50
 38  \w    -90.00 -64.00   0.50    1.50    --  -56.00 -72.00  10.17   52
 39  \w    -98.00 -73.00   0.50    1.50    --  -60.50 -66.00-121.30   50
 40  \w    -96.00 -71.00   0.50    1.50    --  -60.50 -68.00  25.20   50
 41  \f    269.00 353.00   0.50    1.50 -62.75 -60.50  20.00    --   168
 42  \w    -93.00 -68.00   0.50    1.50    --  -60.50 -75.00 -37.72   50
 43  \w    -99.00 -44.00   0.50    1.50    --  -60.50 148.00 -84.05  110
 44  \w    -90.00 -65.00   0.50    1.50    --  -60.50 -79.00-150.76   50
 45  \w   -100.00 -75.00   0.50    1.50    --  -60.50 -59.00  30.97   50
 46  \w    -97.00 -71.00   0.50    1.50    --  -60.50 -65.00 175.65   52
 47  \f     95.00 120.00   0.50    1.50 -78.31 -60.50 -60.00    --    50
 48  \f     25.00  57.00   0.50    1.50 -78.31 -60.50 -60.00    --    64
 49  \f    248.00 282.00   0.50    1.50 -78.31 -60.50 -60.00    --    68
 50  \f    310.00 343.00   0.50    1.50 -78.31 -60.50 -60.00    --    66
 51  \w    -94.00 -69.00   0.50    1.50    --  -60.50 -71.00   9.38   50
 52  \w    -90.00 -65.00   0.50    1.50    --  -60.50 -79.00  92.21   50
 53  \w    -96.00 -70.00   0.50    1.50    --  -60.50 -68.00-140.91   52
 54  \w    -99.00 -73.00   0.50    1.50    --  -60.50 -58.00 122.16   52
 55  \w     35.00  92.00   0.50    1.50    --   67.40-125.00 -30.00  114
 56  \w     38.00 102.00   0.50    1.50    --   67.40  15.00 -90.00  128
 57  \w     35.00  79.00   0.50    1.50    --   67.40-125.00 150.00   88
 58  \w     56.00  85.00   0.50    1.50    --   67.40-125.00  60.00   58
 59  \w     65.00  92.00   0.50    1.50    --   67.40-125.00 -90.00   54
 60  \w     37.00  63.00   0.50    1.50    --   67.40-125.00 -90.00   52
 61  \w     80.00 107.00   0.50    1.50    --   67.40  15.00 150.00   54
 62  \w     41.00  76.00   0.50    1.50    --   67.40  15.00 150.00   70
 63  \w     58.00  84.00   0.50    1.50    --   67.40-125.00 -60.00   52
 64  \w     40.00  91.00   0.50    1.50    --   67.40-125.00-150.00  102
 65  \w     75.00 101.00   0.50    1.50    --   68.00  75.00  96.59   52
 66  \w     75.00 101.00   0.50    1.50    --   68.00  76.00 162.89   52
 67  \w     75.00 100.00   0.50    1.50    --   68.00  75.00 -58.32   50
 68  \w     75.00 102.00   0.50    1.50    --   68.00  74.00   9.51   54
 69  \w     35.00  63.00   0.50    1.50    --   69.81-125.00  90.00   56
 70  \w     41.00  94.00   0.50    1.50    --   69.81   0.00   0.00  106
 71  \w     35.00  78.00   0.50    1.50    --   69.81   0.00 240.00   86
 72  \w     35.00  93.00   0.50    1.50    --   69.81   0.00  60.00  116
 73  \w     71.00  96.00   0.50    1.50    --   69.81-125.00  30.00   50
 74  \w     36.00  69.00   0.50    1.50    --   69.81-125.00   0.00   66
 75  \w     42.00  96.00   0.50    1.50    --   69.81   0.00 300.00  108
 76  \w     71.00  96.00   0.50    1.50    --   69.81-125.00  90.00   50
 77  \f    186.00 217.00   0.50    1.50  91.14  73.33  60.00    --    62
 78  \f    125.00 163.00   0.50    1.50  91.14  73.33  60.00    --    76
 79  \f    333.00 360.00   0.50    1.50  91.14  73.33  60.00    --    54
 80  \f    247.00 300.00   0.50    1.50  91.14  73.33  60.00    --   106
 81  \f    164.00 239.00   0.50    1.50  54.95  73.33   0.00    --   150
 82  \f    123.00 160.00   0.50    1.50  54.95  73.33   0.00    --    74
 83  \w     37.00  95.00   0.50    1.50    --   75.25-116.00-137.48  116
 84  \f     93.00 120.00   0.50    1.50  56.87  75.25   0.00    --    54
 85  \f      2.00  84.00   0.50    1.50  56.87  75.25   0.00    --   164
 86  \f     34.00  84.00   0.50    1.50  93.06  75.25  60.00    --   100
 87  \w     39.00  90.00   0.50    1.50    --   75.25-106.00 102.47  102
 88  \w     36.00  98.00   0.50    1.50    --   75.25-118.00 163.42  124
 89  \f    325.00 353.00   0.50    1.50  77.50  75.25 -20.00    --    56
 90  \f    242.00 293.00   0.50    1.50  77.50  75.25 -20.00    --   102
 91  \w     38.00  89.00   0.50    1.50    --   75.25-105.00 -91.23  102
;
_diffrn_measurement_device 'four-circle diffractometer'
_diffrn_measurement_device_type 'XtaLAB Synergy, Dualflex, HyPix-Arc'
_diffrn_measurement_method '\w and \f scans'
_diffrn_orient_matrix_type 'CrysAlisPro convention (1999,Acta A55,543-557)'
_diffrn_orient_matrix_UB_11 -0.0391250000
_diffrn_orient_matrix_UB_12 0.0310470000
_diffrn_orient_matrix_UB_13 0.1010263000
_diffrn_orient_matrix_UB_21 -0.0328463000
_diffrn_orient_matrix_UB_22 0.1251716000
_diffrn_orient_matrix_UB_23 -0.0064347000
_diffrn_orient_matrix_UB_31 -0.3333120000
_diffrn_orient_matrix_UB_32 -0.0425937000
_diffrn_orient_matrix_UB_33 -0.0168076000
_diffrn_radiation_monochromator mirror
_diffrn_radiation_probe x-ray
_diffrn_radiation_type 'Cu K\a'
_diffrn_radiation_wavelength 1.54184
_diffrn_reflns_av_R_equivalents 0.0525
_diffrn_reflns_av_unetI/netI 0.0260
_diffrn_reflns_Laue_measured_fraction_full 0.988
_diffrn_reflns_Laue_measured_fraction_max 0.947
_diffrn_reflns_limit_h_max 5
_diffrn_reflns_limit_h_min -5
_diffrn_reflns_limit_k_max 14
_diffrn_reflns_limit_k_min -14
_diffrn_reflns_limit_l_max 18
_diffrn_reflns_limit_l_min -18
_diffrn_reflns_number 19583
_diffrn_reflns_point_group_measured_fraction_full 0.988
_diffrn_reflns_point_group_measured_fraction_max 0.947
_diffrn_reflns_theta_full 67.684
_diffrn_reflns_theta_max 74.074
_diffrn_reflns_theta_min 2.943
_diffrn_source 'micro-focus sealed X-ray tube'
_diffrn_source_type 'PhotonJet (Cu) X-ray Source'
_exptl_absorpt_coefficient_mu 14.421
_exptl_absorpt_correction_T_max 0.825
_exptl_absorpt_correction_T_min 0.155
_exptl_absorpt_correction_type analytical
_exptl_absorpt_process_details
;
CrysAlisPro 1.171.41.53a (Rigaku Oxford Diffraction, 2020)
Analytical numeric absorption correction using a multifaceted crystal
			model based on expressions derived by R.C. Clark & J.S. Reid.
(Clark, R. C. & Reid, J. S. (1995). Acta Cryst. A51, 887-897)
Empirical absorption correction using spherical harmonics,
 implemented in SCALE3 ABSPACK scaling algorithm.
;
_exptl_crystal_colour colourless
_exptl_crystal_colour_primary colourless
_exptl_crystal_density_diffrn 2.104
_exptl_crystal_description needle
_exptl_crystal_F_000 492
_exptl_crystal_size_max 0.536
_exptl_crystal_size_mid 0.023
_exptl_crystal_size_min 0.015
_refine_diff_density_max 0.741
_refine_diff_density_min -1.221
_refine_diff_density_rms 0.105
_refine_ls_extinction_method none
_refine_ls_goodness_of_fit_ref 1.184
_refine_ls_hydrogen_treatment constr
_refine_ls_matrix_type full
_refine_ls_number_parameters 253
_refine_ls_number_reflns 3122
_refine_ls_number_restraints 0
_refine_ls_restrained_S_all 1.184
_refine_ls_R_factor_all 0.0325
_refine_ls_R_factor_gt 0.0308
_refine_ls_shift/su_max 0.001
_refine_ls_shift/su_mean 0.000
_refine_ls_structure_factor_coef Fsqd
_refine_ls_weighting_details 'w=1/[\s^2^(Fo^2^)+(0.0580P)^2^] where P=(Fo^2^+2Fc^2^)/3'
_refine_ls_weighting_scheme calc
_refine_ls_wR_factor_gt 0.0851
_refine_ls_wR_factor_ref 0.0857
_reflns_Friedel_coverage 0.000
_reflns_number_gt 2959
_reflns_number_total 3122
_reflns_threshold_expression 'I > 2\s(I)'
_cod_data_source_file d0sc02551h2.cif
_cod_data_source_block agn02_09
_cod_database_code 1558421
_shelx_shelxl_version_number 2018/3
_chemical_oxdiff_formula 'Sb C18 H6 F9'
_shelx_space_group_comment
;
The symmetry employed for this shelxl refinement is uniquely defined
by the following loop, which should always be used as a source of
symmetry information in preference to the above space-group names.
They are only intended as comments.
;
_reflns_odcompleteness_completeness 98.83
_reflns_odcompleteness_iscentric 1
_reflns_odcompleteness_theta 66.97
_olex2_refinement_description
;
1. Fixed Uiso
 At 1.2 times of:
  All C(H) groups
2.a Aromatic/amide H refined with riding coordinates:
 C3(H3), C6(H6), C9(H9), C12(H12), C15(H15), C18(H18)
;
_olex2_submission_special_instructions 'No special instructions were received'
_oxdiff_exptl_absorpt_empirical_details
;
Empirical correction (ABSPACK) includes:
- Absorption correction using spherical harmonics
- Frame scaling
;
_oxdiff_exptl_absorpt_empirical_full_max 1.666
_oxdiff_exptl_absorpt_empirical_full_min 0.380

loop_
_space_group_symop_operation_xyz
'x, y, z'
'-x, -y, -z'

loop_
_atom_site_label
_atom_site_type_symbol
_atom_site_fract_x
_atom_site_fract_y
_atom_site_fract_z
_atom_site_U_iso_or_equiv
_atom_site_adp_type
_atom_site_occupancy
_atom_site_site_symmetry_order
_atom_site_calc_flag
_atom_site_refinement_flags_posn
_atom_site_refinement_flags_adp
_atom_site_refinement_flags_occupancy
_atom_site_disorder_assembly
_atom_site_disorder_group
Sb1 Sb 0.27532(4) 0.34009(2) 0.72428(2) 0.02562(10) Uani 1 1 d . . . . .
F2 F 0.4161(6) 0.58492(19) 0.67604(15) 0.0420(6) Uani 1 1 d . . . . .
F4 F 1.1737(6) 0.8059(2) 0.88167(18) 0.0553(7) Uani 1 1 d . . . . .
F5 F 1.1810(5) 0.61755(19) 0.95277(14) 0.0427(5) Uani 1 1 d . . . . .
F8 F 0.1031(5) 0.11643(17) 0.57639(13) 0.0393(5) Uani 1 1 d . . . . .
F10 F 0.7394(6) 0.1683(2) 0.34714(14) 0.0463(6) Uani 1 1 d . . . . .
F11 F 1.0203(5) 0.37371(19) 0.44795(15) 0.0384(5) Uani 1 1 d . . . . .
F14 F 0.2352(5) 0.2998(2) 0.91767(14) 0.0427(5) Uani 1 1 d . . . . .
F16 F 0.7365(6) -0.0100(2) 0.91977(16) 0.0486(6) Uani 1 1 d . . . . .
F17 F 0.8599(5) -0.01744(18) 0.74934(15) 0.0412(5) Uani 1 1 d . . . . .
C1 C 0.6053(7) 0.4936(3) 0.7789(2) 0.0247(7) Uani 1 1 d . . . . .
C2 C 0.6079(9) 0.5927(3) 0.7457(2) 0.0315(8) Uani 1 1 d . . . . .
C3 C 0.7933(10) 0.6995(3) 0.7777(3) 0.0392(9) Uani 1 1 d . . . . .
H3 H 0.790113 0.765793 0.752270 0.047 Uiso 1 1 calc R U . . .
C4 C 0.9826(9) 0.7049(3) 0.8482(3) 0.0373(9) Uani 1 1 d . . . . .
C5 C 0.9874(8) 0.6081(3) 0.8847(2) 0.0321(8) Uani 1 1 d . . . . .
C6 C 0.7985(8) 0.5029(3) 0.8513(2) 0.0289(7) Uani 1 1 d . . . . .
H6 H 0.799605 0.437073 0.877415 0.035 Uiso 1 1 calc R U . . .
C7 C 0.4687(7) 0.2883(3) 0.5991(2) 0.0240(7) Uani 1 1 d . . . . .
C8 C 0.3335(8) 0.1820(3) 0.5443(2) 0.0302(8) Uani 1 1 d . . . . .
C9 C 0.4130(9) 0.1391(3) 0.4602(2) 0.0336(8) Uani 1 1 d . . . . .
H9 H 0.310986 0.066446 0.424883 0.040 Uiso 1 1 calc R U . . .
C10 C 0.6466(9) 0.2055(3) 0.4292(2) 0.0323(8) Uani 1 1 d . . . . .
C11 C 0.7892(8) 0.3116(3) 0.4806(2) 0.0293(7) Uani 1 1 d . . . . .
C12 C 0.7005(8) 0.3544(3) 0.5647(2) 0.0272(7) Uani 1 1 d . . . . .
H12 H 0.797768 0.428615 0.598796 0.033 Uiso 1 1 calc R U . . .
C13 C 0.4531(7) 0.2211(3) 0.7880(2) 0.0244(7) Uani 1 1 d . . . . .
C14 C 0.3905(8) 0.2200(3) 0.8747(2) 0.0290(7) Uani 1 1 d . . . . .
C15 C 0.4782(9) 0.1441(3) 0.9218(2) 0.0370(9) Uani 1 1 d . . . . .
H15 H 0.430596 0.146485 0.981985 0.044 Uiso 1 1 calc R U . . .
C16 C 0.6370(9) 0.0654(3) 0.8779(3) 0.0343(8) Uani 1 1 d . . . . .
C17 C 0.7011(8) 0.0619(3) 0.7902(2) 0.0302(7) Uani 1 1 d . . . . .
C18 C 0.6113(8) 0.1381(3) 0.7449(2) 0.0267(7) Uani 1 1 d . . . . .
H18 H 0.656219 0.134560 0.684439 0.032 Uiso 1 1 calc R U . . .

loop_
_atom_site_aniso_label
_atom_site_aniso_U_11
_atom_site_aniso_U_22
_atom_site_aniso_U_33
_atom_site_aniso_U_23
_atom_site_aniso_U_13
_atom_site_aniso_U_12
Sb1 0.02741(17) 0.02302(14) 0.02515(15) 0.00333(9) -0.00019(10) 0.00402(10)
F2 0.0539(15) 0.0327(11) 0.0412(13) 0.0117(9) -0.0132(11) 0.0094(10)
F4 0.0587(17) 0.0283(12) 0.0675(17) 0.0008(11) -0.0137(13) -0.0078(11)
F5 0.0445(14) 0.0395(12) 0.0370(12) -0.0018(9) -0.0104(10) 0.0030(10)
F8 0.0425(14) 0.0301(10) 0.0356(11) 0.0008(9) 0.0057(10) -0.0103(9)
F10 0.0592(16) 0.0437(13) 0.0298(11) -0.0018(9) 0.0147(10) 0.0045(11)
F11 0.0392(13) 0.0377(11) 0.0380(12) 0.0140(9) 0.0087(10) -0.0004(10)
F14 0.0529(15) 0.0448(12) 0.0318(11) 0.0055(9) 0.0086(10) 0.0161(11)
F16 0.0623(17) 0.0421(13) 0.0491(14) 0.0269(11) -0.0024(12) 0.0102(12)
F17 0.0506(14) 0.0282(10) 0.0473(13) 0.0075(9) 0.0024(11) 0.0146(10)
C1 0.0279(18) 0.0201(14) 0.0244(16) 0.0009(12) 0.0014(13) 0.0047(13)
C2 0.036(2) 0.0257(16) 0.0322(19) 0.0041(14) -0.0007(15) 0.0083(15)
C3 0.049(3) 0.0228(17) 0.045(2) 0.0082(15) 0.0007(18) 0.0032(16)
C4 0.041(2) 0.0214(16) 0.043(2) -0.0017(15) 0.0024(18) -0.0006(15)
C5 0.033(2) 0.0312(17) 0.0277(17) -0.0048(14) -0.0015(15) 0.0075(15)
C6 0.037(2) 0.0227(15) 0.0262(17) 0.0033(12) 0.0023(14) 0.0058(14)
C7 0.0267(18) 0.0234(15) 0.0214(15) 0.0042(12) 0.0017(13) 0.0037(13)
C8 0.035(2) 0.0257(16) 0.0266(17) 0.0053(13) 0.0010(14) -0.0027(14)
C9 0.038(2) 0.0268(17) 0.0311(18) -0.0007(14) -0.0003(16) 0.0031(15)
C10 0.042(2) 0.0299(17) 0.0256(17) 0.0037(14) 0.0033(15) 0.0110(16)
C11 0.031(2) 0.0294(16) 0.0293(17) 0.0112(13) 0.0025(14) 0.0046(14)
C12 0.0303(19) 0.0234(15) 0.0271(16) 0.0065(13) -0.0042(14) 0.0025(13)
C13 0.0249(18) 0.0190(14) 0.0266(16) 0.0042(12) -0.0022(13) -0.0015(12)
C14 0.031(2) 0.0273(16) 0.0272(17) 0.0059(13) 0.0011(14) 0.0016(14)
C15 0.044(2) 0.039(2) 0.0266(18) 0.0124(15) 0.0018(16) -0.0011(17)
C16 0.039(2) 0.0276(17) 0.0360(19) 0.0160(15) -0.0067(16) -0.0024(15)
C17 0.032(2) 0.0216(15) 0.0351(19) 0.0044(13) 0.0006(15) 0.0025(13)
C18 0.0295(19) 0.0215(15) 0.0279(16) 0.0047(12) 0.0005(14) 0.0027(13)

loop_
_atom_type_symbol
_atom_type_description
_atom_type_scat_dispersion_real
_atom_type_scat_dispersion_imag
_atom_type_scat_source
C C 0.0181 0.0091 'International Tables Vol C Tables 4.2.6.8 and 6.1.1.4'
H H 0.0000 0.0000 'International Tables Vol C Tables 4.2.6.8 and 6.1.1.4'
F F 0.0727 0.0534 'International Tables Vol C Tables 4.2.6.8 and 6.1.1.4'
Sb Sb -0.0562 5.8946 'International Tables Vol C Tables 4.2.6.8 and 6.1.1.4'

loop_
_exptl_crystal_face_index_h
_exptl_crystal_face_index_k
_exptl_crystal_face_index_l
_exptl_crystal_face_perp_dist
0 1 0 0.0180
0 -1 0 0.0010
-2 1 -1 0.1236
2 -1 1 0.4032
0 0 -1 0.0048
0 0 1 0.0097

loop_
_geom_angle_atom_site_label_1
_geom_angle_atom_site_label_2
_geom_angle_atom_site_label_3
_geom_angle
_geom_angle_site_symmetry_1
_geom_angle_site_symmetry_3
_geom_angle_publ_flag
C7 Sb1 C1 97.41(12) . . ?
C13 Sb1 C1 96.06(12) . . ?
C13 Sb1 C7 94.83(12) . . ?
C2 C1 Sb1 117.7(3) . . ?
C2 C1 C6 117.6(3) . . ?
C6 C1 Sb1 124.5(2) . . ?
F2 C2 C1 117.9(3) . . ?
F2 C2 C3 117.7(3) . . ?
C1 C2 C3 124.3(4) . . ?
C2 C3 H3 121.8 . . ?
C4 C3 C2 116.4(4) . . ?
C4 C3 H3 121.8 . . ?
F4 C4 C3 119.5(4) . . ?
F4 C4 C5 118.8(4) . . ?
C3 C4 C5 121.6(3) . . ?
F5 C5 C4 119.2(3) . . ?
F5 C5 C6 120.4(3) . . ?
C6 C5 C4 120.4(3) . . ?
C1 C6 H6 120.2 . . ?
C5 C6 C1 119.6(3) . . ?
C5 C6 H6 120.2 . . ?
C8 C7 Sb1 116.5(2) . . ?
C8 C7 C12 116.6(3) . . ?
C12 C7 Sb1 126.7(2) . . ?
F8 C8 C7 117.6(3) . . ?
F8 C8 C9 117.7(3) . . ?
C9 C8 C7 124.7(3) . . ?
C8 C9 H9 121.5 . . ?
C8 C9 C10 117.0(3) . . ?
C10 C9 H9 121.5 . . ?
F10 C10 C9 120.4(3) . . ?
F10 C10 C11 118.7(3) . . ?
C9 C10 C11 120.9(3) . . ?
F11 C11 C10 119.0(3) . . ?
F11 C11 C12 120.0(3) . . ?
C10 C11 C12 121.0(3) . . ?
C7 C12 H12 120.1 . . ?
C11 C12 C7 119.8(3) . . ?
C11 C12 H12 120.1 . . ?
C14 C13 Sb1 118.4(2) . . ?
C14 C13 C18 117.2(3) . . ?
C18 C13 Sb1 124.2(2) . . ?
F14 C14 C13 118.0(3) . . ?
F14 C14 C15 117.7(3) . . ?
C13 C14 C15 124.3(3) . . ?
C14 C15 H15 121.5 . . ?
C16 C15 C14 116.9(3) . . ?
C16 C15 H15 121.5 . . ?
F16 C16 C15 120.6(3) . . ?
F16 C16 C17 118.5(4) . . ?
C15 C16 C17 120.9(3) . . ?
F17 C17 C16 118.9(3) . . ?
F17 C17 C18 120.0(3) . . ?
C18 C17 C16 121.1(3) . . ?
C13 C18 H18 120.2 . . ?
C17 C18 C13 119.7(3) . . ?
C17 C18 H18 120.2 . . ?

loop_
_geom_bond_atom_site_label_1
_geom_bond_atom_site_label_2
_geom_bond_distance
_geom_bond_site_symmetry_2
_geom_bond_publ_flag
Sb1 C1 2.156(3) . ?
Sb1 C7 2.155(3) . ?
Sb1 C13 2.152(3) . ?
F2 C2 1.364(4) . ?
F4 C4 1.348(4) . ?
F5 C5 1.346(4) . ?
F8 C8 1.365(4) . ?
F10 C10 1.350(4) . ?
F11 C11 1.351(4) . ?
F14 C14 1.362(4) . ?
F16 C16 1.348(4) . ?
F17 C17 1.358(4) . ?
C1 C2 1.373(5) . ?
C1 C6 1.396(5) . ?
C2 C3 1.380(5) . ?
C3 H3 0.9500 . ?
C3 C4 1.373(6) . ?
C4 C5 1.382(5) . ?
C5 C6 1.376(5) . ?
C6 H6 0.9500 . ?
C7 C8 1.389(4) . ?
C7 C12 1.389(5) . ?
C8 C9 1.367(5) . ?
C9 H9 0.9500 . ?
C9 C10 1.372(5) . ?
C10 C11 1.377(5) . ?
C11 C12 1.384(5) . ?
C12 H12 0.9500 . ?
C13 C14 1.371(5) . ?
C13 C18 1.397(5) . ?
C14 C15 1.380(5) . ?
C15 H15 0.9500 . ?
C15 C16 1.369(6) . ?
C16 C17 1.379(5) . ?
C17 C18 1.370(5) . ?
C18 H18 0.9500 . ?

loop_
_geom_torsion_atom_site_label_1
_geom_torsion_atom_site_label_2
_geom_torsion_atom_site_label_3
_geom_torsion_atom_site_label_4
_geom_torsion
_geom_torsion_site_symmetry_1
_geom_torsion_site_symmetry_2
_geom_torsion_site_symmetry_3
_geom_torsion_site_symmetry_4
_geom_torsion_publ_flag
Sb1 C1 C2 F2 -4.7(4) . . . . ?
Sb1 C1 C2 C3 175.8(3) . . . . ?
Sb1 C1 C6 C5 -175.5(3) . . . . ?
Sb1 C7 C8 F8 -4.0(4) . . . . ?
Sb1 C7 C8 C9 175.3(3) . . . . ?
Sb1 C7 C12 C11 -176.2(3) . . . . ?
Sb1 C13 C14 F14 -4.3(4) . . . . ?
Sb1 C13 C14 C15 176.6(3) . . . . ?
Sb1 C13 C18 C17 -176.3(3) . . . . ?
F2 C2 C3 C4 179.6(3) . . . . ?
F4 C4 C5 F5 0.4(5) . . . . ?
F4 C4 C5 C6 -179.0(3) . . . . ?
F5 C5 C6 C1 -178.0(3) . . . . ?
F8 C8 C9 C10 -179.4(3) . . . . ?
F10 C10 C11 F11 -1.3(5) . . . . ?
F10 C10 C11 C12 179.2(3) . . . . ?
F11 C11 C12 C7 -177.9(3) . . . . ?
F14 C14 C15 C16 -179.3(3) . . . . ?
F16 C16 C17 F17 0.4(5) . . . . ?
F16 C16 C17 C18 -178.6(3) . . . . ?
F17 C17 C18 C13 -178.7(3) . . . . ?
C1 C2 C3 C4 -0.9(7) . . . . ?
C2 C1 C6 C5 -1.8(5) . . . . ?
C2 C3 C4 F4 178.8(4) . . . . ?
C2 C3 C4 C5 0.3(6) . . . . ?
C3 C4 C5 F5 178.8(4) . . . . ?
C3 C4 C5 C6 -0.6(6) . . . . ?
C4 C5 C6 C1 1.3(5) . . . . ?
C6 C1 C2 F2 -178.8(3) . . . . ?
C6 C1 C2 C3 1.7(6) . . . . ?
C7 C8 C9 C10 1.3(6) . . . . ?
C8 C7 C12 C11 -1.5(5) . . . . ?
C8 C9 C10 F10 179.4(3) . . . . ?
C8 C9 C10 C11 -1.2(6) . . . . ?
C9 C10 C11 F11 179.3(3) . . . . ?
C9 C10 C11 C12 -0.2(6) . . . . ?
C10 C11 C12 C7 1.6(5) . . . . ?
C12 C7 C8 F8 -179.2(3) . . . . ?
C12 C7 C8 C9 0.1(5) . . . . ?
C13 C14 C15 C16 -0.2(6) . . . . ?
C14 C13 C18 C17 -1.3(5) . . . . ?
C14 C15 C16 F16 178.6(3) . . . . ?
C14 C15 C16 C17 -0.9(6) . . . . ?
C15 C16 C17 F17 179.8(3) . . . . ?
C15 C16 C17 C18 0.9(6) . . . . ?
C16 C17 C18 C13 0.3(5) . . . . ?
C18 C13 C14 F14 -179.6(3) . . . . ?
C18 C13 C14 C15 1.3(5) . . . . ?

loop_
_exptl_oxdiff_crystal_face_indexfrac_h
_exptl_oxdiff_crystal_face_indexfrac_k
_exptl_oxdiff_crystal_face_indexfrac_l
_exptl_oxdiff_crystal_face_x
_exptl_oxdiff_crystal_face_y
_exptl_oxdiff_crystal_face_z
0.0002 0.9991 0.0007 0.0311 0.1250 -0.0426
-0.0002 -0.9991 -0.0007 -0.0311 -0.1250 0.0426
-1.9987 0.9941 -0.9722 0.0108 0.1963 0.6402
1.9987 -0.9941 0.9722 -0.0108 -0.1963 -0.6402
-0.0003 0.0005 -0.9996 -0.1010 0.0065 0.0169
0.0003 -0.0005 0.9996 0.1010 -0.0065 -0.0169
